data_8101088
loop_
_publ_author_name
'Ward, A. D.'
'Ward, V. R.'
'Tiekink, E. R. T.'

_publ_section_title
;
Crystal structure of anti-4-bromobenzaldehyde oxime, C~7~H~6~BrNO
;
_journal_issue 4
_journal_name_full 'Zeitschrift f\"ur Kristallographie - New Crystal Structures'
_journal_page_first 561
_journal_page_last 562
_journal_volume 216
_journal_year 2001
_chemical_formula_moiety 'C7 H6 Br N O '
_chemical_formula_structural 'C7 H6 Br N O '
_chemical_formula_sum 'C7 H6 Br N O'
_chemical_formula_weight 200.03
_space_group_IT_number 19
_symmetry_cell_setting orthorhombic
_symmetry_Int_Tables_number 19
_symmetry_space_group_name_Hall 'P 2ac 2ab'
_symmetry_space_group_name_H-M 'P 21 21 21'
_cell_angle_alpha 90
_cell_angle_beta 90
_cell_angle_gamma 90
_cell_formula_units_Z 4
_cell_length_a 6.608(2)
_cell_length_b 23.111(10)
_cell_length_c 4.687(4)
_cell_measurement_temperature 173
_cell_volume 715.9(6)
_diffrn_ambient_temperature 173
_exptl_crystal_density_diffrn 1.856
_cod_original_formula_sum 'C7 H6 Br N O '
_cod_database_code 8101088

loop_
_symmetry_equiv_pos_as_xyz
'  +x,  +y,  +z'
'1/2-x,  -y,1/2+z'
'1/2+x,1/2-y,  -z'
'  -x,1/2+y,1/2-z'

loop_
_atom_site_label
_atom_site_type_symbol
_atom_site_fract_x
_atom_site_fract_y
_atom_site_fract_z
_atom_site_U_iso_or_equiv
_atom_site_adp_type
_atom_site_occupancy
_atom_site_symmetry_multiplicity
_atom_site_calc_flag
_atom_site_refinement_flags
_atom_site_disorder_assembly
_atom_site_disorder_group
Br4 Br -0.77084(7) 0.19824(2) 0.05718(12) 0.04572(18) Uani 1 4 d . . .
O11 O 0.0542(5) 0.01673(16) 0.1253(8) 0.0423(9) Uani 1 4 d . . .
H1 H 0.1460 -0.0019 0.0654 0.040(6) Uiso 1 4 d . . .
N11 N 0.1156(6) 0.03880(18) 0.3883(9) 0.0349(10) Uani 1 4 d . . .
C1 C -0.1903(6) 0.10297(19) 0.3731(9) 0.0287(11) Uani 1 4 d . . .
C2 C -0.2515(7) 0.15537(19) 0.4959(8) 0.0348(11) Uani 1 4 d . . .
H2 H -0.1738 0.1717 0.6463 0.040(6) Uiso 1 4 calc R . .
C3 C -0.4224(7) 0.18366(19) 0.4026(11) 0.0349(12) Uani 1 4 d . . .
H3 H -0.4604 0.2198 0.4826 0.040(6) Uiso 1 4 calc R . .
C4 C -0.5370(7) 0.1585(2) 0.1912(11) 0.0327(11) Uani 1 4 d . . .
C5 C -0.4868(7) 0.1064(2) 0.0708(12) 0.0357(11) Uani 1 4 d . . .
H5 H -0.5698 0.0896 -0.0725 0.040(6) Uiso 1 4 calc R . .
C6 C -0.3116(7) 0.0784(2) 0.1628(11) 0.0345(12) Uani 1 4 d . . .
H6 H -0.2747 0.0423 0.0813 0.040(6) Uiso 1 4 calc R . .
C11 C -0.0044(7) 0.0771(2) 0.4901(10) 0.0345(12) Uani 1 4 d . . .
H11 H 0.0331 0.0912 0.6729 0.040(6) Uiso 1 4 calc R . .

loop_
_atom_site_aniso_label
_atom_site_aniso_U_11
_atom_site_aniso_U_22
_atom_site_aniso_U_33
_atom_site_aniso_U_23
_atom_site_aniso_U_13
_atom_site_aniso_U_12
Br4 0.0454(3) 0.0458(3) 0.0460(3) -0.0046(3) -0.0082(3) 0.0142(2)
O11 0.044(2) 0.050(2) 0.033(2) -0.0054(17) -0.0005(16) 0.0148(17)
N11 0.040(2) 0.037(2) 0.028(3) 0.0030(19) -0.0027(17) 0.0041(17)
C1 0.034(2) 0.027(2) 0.025(3) 0.0031(18) 0.0020(18) -0.0003(18)
C2 0.043(2) 0.038(2) 0.024(3) -0.0037(16) -0.002(2) -0.001(2)
C3 0.048(3) 0.028(3) 0.029(3) 0.001(2) -0.001(2) 0.0027(18)
C4 0.036(2) 0.032(3) 0.030(3) 0.007(2) 0.005(2) 0.0015(19)
C5 0.038(2) 0.034(3) 0.035(3) -0.003(3) -0.003(3) -0.0020(19)
C6 0.038(3) 0.033(3) 0.032(3) -0.003(2) 0.004(2) 0.000(2)
C11 0.043(2) 0.034(3) 0.026(3) 0.001(2) 0.004(2) 0.003(2)

loop_
_geom_bond_atom_site_label_1
_geom_bond_atom_site_label_2
_geom_bond_distance
_geom_bond_site_symmetry_2
_geom_bond_publ_flag
Br4 C4 1.904(5) . ?
O11 N11 1.394(6) . ?
N11 C11 1.280(6) . ?
C1 C6 1.392(6) . ?
C1 C2 1.401(6) . ?
C1 C11 1.472(6) . ?
C2 C3 1.376(6) . ?
C3 C4 1.376(7) . ?
C4 C5 1.372(7) . ?
C5 C6 1.394(6) . ?

loop_
_cod_related_entry_id
_cod_related_entry_database
_cod_related_entry_code
1 ChemSpider 4525030
